data_2223250
loop_
_publ_author_name
'Prior, Timothy J'
'Goch, Osman'
'Kift, Rebecca L'

_publ_section_title
;
 Melaminium 2,4,6-trihydroxybenzoate dihydrate
;
_journal_coeditor_code ZL2230
_journal_issue 9
_journal_name_full 'Acta Crystallographica Section E'
_journal_page_first o2133
_journal_paper_doi 10.1107/S1600536809031055
_journal_volume 65
_journal_year 2009
_chemical_formula_iupac 'C3 H7 N6 +, C7 H5 O5 -, 2H2 O'
_chemical_formula_moiety 'C3 H7 N6 +, C7 H5 O5 -, 2(H2 O)'
_chemical_formula_sum 'C10 H16 N6 O7'
_chemical_formula_weight 332.29
_chemical_name_systematic
;
Melaminium 2,4,6-trihydroxybenzoate dihydrate
;
_space_group_IT_number 14
_symmetry_cell_setting monoclinic
_symmetry_space_group_name_Hall '-P 2yn'
_symmetry_space_group_name_H-M 'P 1 21/n 1'
_atom_sites_solution_hydrogens difmap
_atom_sites_solution_primary direct
_atom_sites_solution_secondary difmap
_audit_creation_method SHELXL-97
_cell_angle_alpha 90.00
_cell_angle_beta 93.247(7)
_cell_angle_gamma 90.00
_cell_formula_units_Z 4
_cell_length_a 6.9914(6)
_cell_length_b 11.7105(14)
_cell_length_c 17.1784(14)
_cell_measurement_reflns_used 10461
_cell_measurement_temperature 150(2)
_cell_measurement_theta_max 34.7
_cell_measurement_theta_min 2.95
_cell_volume 1404.2(2)
_computing_cell_refinement 'X-AREA (Stoe & Cie, 2002)'
_computing_data_collection 'X-AREA (Stoe & Cie, 2002)'
_computing_data_reduction 'X-RED (Stoe & Cie, 2002)'
_computing_molecular_graphics 'ORTEP-3 (Farrugia, 1997)'
_computing_publication_material 'SHELXL97 (Sheldrick, 2008)'
_computing_structure_refinement 'SHELXL97 (Sheldrick, 2008)'
_computing_structure_solution 'SHELXS97 (Sheldrick, 2008)'
_diffrn_ambient_temperature 150(2)
_diffrn_detector_area_resol_mean 6.67
_diffrn_measured_fraction_theta_full 0.999
_diffrn_measured_fraction_theta_max 0.984
_diffrn_measurement_device_type 'Stoe IPDS2'
_diffrn_measurement_method \w
_diffrn_radiation_monochromator graphite
_diffrn_radiation_source 'fine-focus sealed tube'
_diffrn_radiation_type MoK\a
_diffrn_radiation_wavelength 0.71073
_diffrn_reflns_av_R_equivalents 0.0473
_diffrn_reflns_av_sigmaI/netI 0.0603
_diffrn_reflns_limit_h_max 9
_diffrn_reflns_limit_h_min -11
_diffrn_reflns_limit_k_max 16
_diffrn_reflns_limit_k_min -18
_diffrn_reflns_limit_l_max 27
_diffrn_reflns_limit_l_min -27
_diffrn_reflns_number 17706
_diffrn_reflns_theta_full 31.00
_diffrn_reflns_theta_max 34.81
_diffrn_reflns_theta_min 2.94
_diffrn_standards_number 0
_exptl_absorpt_coefficient_mu 0.134
_exptl_absorpt_correction_T_max 0.9727
_exptl_absorpt_correction_T_min 0.9450
_exptl_absorpt_correction_type analytical
_exptl_absorpt_process_details '(X-RED; Stoe & Cie, 2002)'
_exptl_crystal_colour colourless
_exptl_crystal_density_diffrn 1.572
_exptl_crystal_density_method 'not measured'
_exptl_crystal_description block
_exptl_crystal_F_000 696
_exptl_crystal_size_max 0.55
_exptl_crystal_size_mid 0.30
_exptl_crystal_size_min 0.24
_refine_diff_density_max 0.455
_refine_diff_density_min -0.364
_refine_ls_extinction_method none
_refine_ls_goodness_of_fit_ref 0.852
_refine_ls_hydrogen_treatment refall
_refine_ls_matrix_type full
_refine_ls_number_parameters 272
_refine_ls_number_reflns 6005
_refine_ls_number_restraints 31
_refine_ls_restrained_S_all 0.851
_refine_ls_R_factor_all 0.0881
_refine_ls_R_factor_gt 0.0421
_refine_ls_shift/su_max 0.000
_refine_ls_shift/su_mean 0.000
_refine_ls_structure_factor_coef Fsqd
_refine_ls_weighting_details 'calc w=1/[\s^2^(Fo^2^)+(0.0793P)^2^] where P=(Fo^2^+2Fc^2^)/3'
_refine_ls_weighting_scheme calc
_refine_ls_wR_factor_gt 0.1089
_refine_ls_wR_factor_ref 0.1271
_reflns_number_gt 3332
_reflns_number_total 6005
_reflns_threshold_expression I>2\s(I)
_cod_data_source_file zl2230.cif
_cod_data_source_block I
_cod_original_sg_symbol_H-M 'P 21/n'
_cod_database_code 2223250
_cod_database_fobs_code 2223250

loop_
_symmetry_equiv_pos_as_xyz
'x, y, z'
'-x+1/2, y+1/2, -z+1/2'
'-x, -y, -z'
'x-1/2, -y-1/2, z-1/2'

loop_
_atom_site_type_symbol
_atom_site_label
_atom_site_fract_x
_atom_site_fract_y
_atom_site_fract_z
_atom_site_U_iso_or_equiv
_atom_site_adp_type
_atom_site_calc_flag
_atom_site_refinement_flags
_atom_site_occupancy
_atom_site_disorder_assembly
_atom_site_disorder_group
C C1 0.73313(18) 0.52661(10) 0.05113(6) 0.0196(2) Uani d . 1 . .
C C2 0.68970(18) 0.63258(9) 0.00699(6) 0.0183(2) Uani d . 1 . .
C C3 0.69836(18) 0.63594(10) -0.07492(6) 0.0194(2) Uani d . 1 . .
H H3 0.776(3) 0.4883(18) -0.0746(12) 0.056(6) Uiso d D 1 . .
C C4 0.65003(19) 0.73346(10) -0.11738(6) 0.0211(2) Uani d D 1 . .
H H4 0.660(2) 0.7325(14) -0.1742(9) 0.023(4) Uiso d D 1 . .
C C5 0.59022(19) 0.83049(10) -0.07820(6) 0.0210(2) Uani d . 1 . .
C C6 0.5819(2) 0.83144(10) 0.00264(6) 0.0216(2) Uani d D 1 . .
H H6 0.542(3) 0.8992(15) 0.0306(10) 0.034(5) Uiso d D 1 . .
C C7 0.63057(18) 0.73331(10) 0.04389(6) 0.0194(2) Uani d . 1 . .
O O1 0.78156(15) 0.43781(8) 0.01487(5) 0.02431(19) Uani d . 1 . .
O O2 0.71931(15) 0.52808(8) 0.12494(5) 0.0244(2) Uani d . 1 . .
O O3 0.75288(15) 0.54163(8) -0.11399(5) 0.0253(2) Uani d D 1 . .
O O4 0.53417(16) 0.92717(8) -0.11604(5) 0.0277(2) Uani d D 1 . .
H H4C 0.545(3) 0.9184(17) -0.1665(10) 0.043(5) Uiso d D 1 . .
O O5 0.61673(15) 0.73672(8) 0.12263(5) 0.0243(2) Uani d D 1 . .
H H5 0.643(3) 0.6637(17) 0.1401(13) 0.057(6) Uiso d D 1 . .
N N1 0.85916(16) 0.24155(9) 0.10129(5) 0.01968(19) Uani d D 1 . .
H H1 0.826(3) 0.3064(15) 0.0749(11) 0.039(5) Uiso d D 1 . .
C C8 0.91589(18) 0.14661(10) 0.06277(6) 0.0194(2) Uani d . 1 . .
N N2 0.97775(16) 0.05353(8) 0.10108(5) 0.0199(2) Uani d . 1 . .
C C9 0.98111(18) 0.06016(10) 0.17934(6) 0.0191(2) Uani d . 1 . .
N N3 0.92138(17) 0.14924(9) 0.22141(5) 0.0222(2) Uani d . 1 . .
C C10 0.86211(19) 0.23957(10) 0.18066(6) 0.0205(2) Uani d . 1 . .
N N4 0.8030(2) 0.33205(10) 0.21642(6) 0.0274(2) Uani d D 1 . .
H H4A 0.766(3) 0.3971(16) 0.1869(11) 0.047(6) Uiso d D 1 . .
H H4B 0.801(3) 0.3291(15) 0.2681(9) 0.028(4) Uiso d D 1 . .
N N5 0.90875(19) 0.14847(10) -0.01381(6) 0.0254(2) Uani d D 1 . .
H H5A 0.855(3) 0.2084(14) -0.0399(10) 0.033(5) Uiso d D 1 . .
H H5B 0.944(3) 0.0848(14) -0.0407(10) 0.032(5) Uiso d D 1 . .
N N6 1.04817(18) -0.02974(9) 0.21995(6) 0.0235(2) Uani d D 1 . .
H H6A 1.055(3) -0.0259(16) 0.2725(9) 0.033(5) Uiso d D 1 . .
H H6B 1.102(3) -0.0896(15) 0.1960(10) 0.033(5) Uiso d D 1 . .
O O1W 1.03866(16) 0.57703(9) 0.22527(5) 0.0268(2) Uani d D 1 . .
H H1A 1.108(3) 0.5212(19) 0.2061(13) 0.059(7) Uiso d D 1 . .
H H1B 0.925(3) 0.573(2) 0.2010(14) 0.066(7) Uiso d D 1 . .
O O2W 0.22325(17) 0.76457(9) 0.16102(6) 0.0294(2) Uani d D 1 . .
H H2A 0.171(3) 0.7042(18) 0.1850(13) 0.059(7) Uiso d D 1 . .
H H2B 0.349(3) 0.753(2) 0.1578(14) 0.062(7) Uiso d D 1 . .

loop_
_atom_site_aniso_label
_atom_site_aniso_U_11
_atom_site_aniso_U_22
_atom_site_aniso_U_33
_atom_site_aniso_U_12
_atom_site_aniso_U_13
_atom_site_aniso_U_23
C1 0.0214(6) 0.0183(5) 0.0188(4) 0.0010(4) -0.0005(4) 0.0010(4)
C2 0.0225(6) 0.0170(5) 0.0155(4) 0.0011(4) 0.0011(4) 0.0009(3)
C3 0.0220(6) 0.0197(5) 0.0164(4) 0.0010(4) 0.0010(4) -0.0020(3)
C4 0.0257(6) 0.0221(5) 0.0154(4) 0.0015(4) 0.0011(4) 0.0008(4)
C5 0.0239(6) 0.0192(5) 0.0197(5) 0.0016(4) 0.0004(4) 0.0022(4)
C6 0.0281(7) 0.0185(5) 0.0183(5) 0.0042(4) 0.0019(4) 0.0002(4)
C7 0.0223(6) 0.0197(5) 0.0163(4) 0.0015(4) 0.0011(4) 0.0007(3)
O1 0.0338(5) 0.0176(4) 0.0215(4) 0.0046(3) 0.0016(3) 0.0002(3)
O2 0.0352(6) 0.0205(4) 0.0175(4) 0.0044(4) 0.0011(3) 0.0024(3)
O3 0.0389(6) 0.0204(4) 0.0168(3) 0.0066(4) 0.0026(3) -0.0019(3)
O4 0.0423(6) 0.0218(4) 0.0193(4) 0.0088(4) 0.0020(4) 0.0050(3)
O5 0.0386(6) 0.0197(4) 0.0147(3) 0.0064(4) 0.0027(3) 0.0006(3)
N1 0.0254(5) 0.0174(4) 0.0163(4) 0.0029(4) 0.0014(3) 0.0018(3)
C8 0.0213(6) 0.0197(5) 0.0172(4) 0.0006(4) 0.0013(4) 0.0007(3)
N2 0.0251(6) 0.0185(4) 0.0161(4) 0.0024(4) 0.0012(3) 0.0006(3)
C9 0.0218(6) 0.0179(5) 0.0176(4) -0.0009(4) 0.0004(4) 0.0009(3)
N3 0.0316(6) 0.0189(4) 0.0160(4) 0.0038(4) 0.0011(4) 0.0003(3)
C10 0.0242(6) 0.0193(5) 0.0179(4) -0.0001(4) 0.0015(4) -0.0005(4)
N4 0.0430(7) 0.0214(5) 0.0179(4) 0.0079(5) 0.0024(4) 0.0000(3)
N5 0.0363(7) 0.0228(5) 0.0170(4) 0.0078(4) 0.0014(4) 0.0012(3)
N6 0.0340(7) 0.0186(4) 0.0179(4) 0.0042(4) 0.0007(4) 0.0024(3)
O1W 0.0306(6) 0.0269(5) 0.0227(4) 0.0023(4) 0.0000(4) -0.0043(3)
O2W 0.0324(6) 0.0274(5) 0.0286(4) 0.0063(4) 0.0024(4) 0.0053(4)

loop_
_atom_type_symbol
_atom_type_description
_atom_type_scat_dispersion_real
_atom_type_scat_dispersion_imag
_atom_type_scat_source
C C 0.0033 0.0016 'International Tables Vol C Tables 4.2.6.8 and 6.1.1.4'
H H 0.0000 0.0000 'International Tables Vol C Tables 4.2.6.8 and 6.1.1.4'
N N 0.0061 0.0033 'International Tables Vol C Tables 4.2.6.8 and 6.1.1.4'
O O 0.0106 0.0060 'International Tables Vol C Tables 4.2.6.8 and 6.1.1.4'

loop_
_geom_angle_atom_site_label_1
_geom_angle_atom_site_label_2
_geom_angle_atom_site_label_3
_geom_angle_site_symmetry_1
_geom_angle_site_symmetry_3
_geom_angle
_geom_angle_publ_flag
O1 C1 O2 . . 122.41(11) ?
O1 C1 C2 . . 119.33(10) ?
O2 C1 C2 . . 118.26(10) ?
C7 C2 C3 . . 117.01(10) ?
C7 C2 C1 . . 121.90(9) ?
C3 C2 C1 . . 121.05(10) ?
O3 C3 C4 . . 118.48(10) ?
O3 C3 C2 . . 119.91(10) ?
C4 C3 C2 . . 121.60(10) ?
C3 C4 C5 . . 119.17(10) ?
C3 C4 H4 . . 119.0(10) ?
C5 C4 H4 . . 121.8(10) ?
O4 C5 C6 . . 116.43(11) ?
O4 C5 C4 . . 122.40(10) ?
C6 C5 C4 . . 121.15(11) ?
C7 C6 C5 . . 118.77(11) ?
C7 C6 H6 . . 119.4(11) ?
C5 C6 H6 . . 121.8(11) ?
O5 C7 C6 . . 117.08(10) ?
O5 C7 C2 . . 120.62(10) ?
C6 C7 C2 . . 122.29(10) ?
C3 O3 H3 . . 103.2(14) ?
C5 O4 H4C . . 109.7(13) ?
C7 O5 H5 . . 105.9(14) ?
C10 N1 C8 . . 118.89(10) ?
C10 N1 H1 . . 120.3(12) ?
C8 N1 H1 . . 120.8(12) ?
N5 C8 N2 . . 120.06(11) ?
N5 C8 N1 . . 118.46(11) ?
N2 C8 N1 . . 121.48(10) ?
C8 N2 C9 . . 115.66(10) ?
N6 C9 N2 . . 117.57(11) ?
N6 C9 N3 . . 116.15(10) ?
N2 C9 N3 . . 126.27(11) ?
C10 N3 C9 . . 115.62(9) ?
N3 C10 N4 . . 120.39(10) ?
N3 C10 N1 . . 122.00(11) ?
N4 C10 N1 . . 117.60(11) ?
C10 N4 H4A . . 119.7(13) ?
C10 N4 H4B . . 117.1(12) ?
H4A N4 H4B . . 123.3(17) ?
C8 N5 H5A . . 120.1(12) ?
C8 N5 H5B . . 119.6(11) ?
H5A N5 H5B . . 119.8(16) ?
C9 N6 H6A . . 118.7(12) ?
C9 N6 H6B . . 121.1(12) ?
H6A N6 H6B . . 119.5(17) ?
H1A O1W H1B . . 106(2) ?
H2A O2W H2B . . 109(2) ?

loop_
_geom_bond_atom_site_label_1
_geom_bond_atom_site_label_2
_geom_bond_site_symmetry_2
_geom_bond_distance
_geom_bond_publ_flag
C1 O1 . 1.2680(14) ?
C1 O2 . 1.2772(13) ?
C1 C2 . 1.4768(16) ?
C2 C7 . 1.4120(16) ?
C2 C3 . 1.4124(15) ?
C3 O3 . 1.3580(14) ?
C3 C4 . 1.3865(16) ?
C4 C5 . 1.3967(17) ?
C4 H4 . 0.983(15) ?
C5 O4 . 1.3524(14) ?
C5 C6 . 1.3932(16) ?
C6 C7 . 1.3825(16) ?
C6 H6 . 0.975(17) ?
C7 O5 . 1.3622(13) ?
O3 H3 . 0.928(19) ?
O4 H4C . 0.880(18) ?
O5 H5 . 0.921(19) ?
N1 C10 . 1.3625(14) ?
N1 C8 . 1.3642(15) ?
N1 H1 . 0.908(16) ?
C8 N5 . 1.3139(15) ?
C8 N2 . 1.3327(15) ?
N2 C9 . 1.3455(14) ?
C9 N6 . 1.3333(15) ?
C9 N3 . 1.3487(15) ?
N3 C10 . 1.3221(15) ?
C10 N4 . 1.3226(16) ?
N4 H4A . 0.942(17) ?
N4 H4B . 0.890(14) ?
N5 H5A . 0.902(15) ?
N5 H5B . 0.917(15) ?
N6 H6A . 0.902(15) ?
N6 H6B . 0.905(15) ?
O1W H1A . 0.887(19) ?
O1W H1B . 0.88(2) ?
O2W H2A . 0.906(19) ?
O2W H2B . 0.897(19) ?

loop_
_geom_hbond_atom_site_label_D
_geom_hbond_atom_site_label_H
_geom_hbond_atom_site_label_A
_geom_hbond_site_symmetry_A
_geom_hbond_distance_DH
_geom_hbond_distance_HA
_geom_hbond_distance_DA
_geom_hbond_angle_DHA
O1W H1B O2 . 0.88(2) 1.96(2) 2.8015(15) 160(2)
O1W H1A O3 3_765 0.887(19) 2.04(2) 2.8329(13) 148(2)
O2W H2B O5 . 0.897(19) 2.01(2) 2.8835(16) 166(2)
O2W H2A O1W 1_455 0.906(19) 1.903(19) 2.8050(15) 173(2)
N1 H1 O1 . 0.908(16) 1.869(16) 2.7729(13) 173.9(19)
N4 H4A O2 . 0.942(17) 1.886(17) 2.8245(14) 174(2)
N4 H4B O5 2_645 0.890(14) 2.214(16) 3.0049(14) 147.9(16)
N5 H5A O2W 3_665 0.902(15) 2.145(17) 2.8319(15) 132.2(15)
N5 H5B N2 3_755 0.917(15) 2.017(15) 2.9339(15) 179.0(17)
N6 H6A O3 4_666 0.902(15) 2.334(16) 3.1215(14) 145.9(16)
N6 H6B O2W 1_645 0.905(15) 2.013(16) 2.9096(15) 170.2(17)
O3 H3 O1 . 0.928(19) 1.64(2) 2.5235(12) 156(2)
O4 H4C O1W 4_575 0.880(18) 1.858(18) 2.7284(13) 170(2)
O5 H5 O2 . 0.921(19) 1.70(2) 2.5461(13) 151(2)
C6 H6 O4 3_675 0.975(17) 2.582(17) 3.5529(15) 173.9(15)

loop_
_geom_torsion_atom_site_label_1
_geom_torsion_atom_site_label_2
_geom_torsion_atom_site_label_3
_geom_torsion_atom_site_label_4
_geom_torsion_site_symmetry_1
_geom_torsion_site_symmetry_2
_geom_torsion_site_symmetry_3
_geom_torsion_site_symmetry_4
_geom_torsion
_geom_torsion_publ_flag
O1 C1 C2 C7 . . . . 178.44(12) ?
O2 C1 C2 C7 . . . . -1.23(19) ?
O1 C1 C2 C3 . . . . 1.01(19) ?
O2 C1 C2 C3 . . . . -178.65(12) ?
C7 C2 C3 O3 . . . . -179.54(12) ?
C1 C2 C3 O3 . . . . -2.00(19) ?
C7 C2 C3 C4 . . . . -0.34(19) ?
C1 C2 C3 C4 . . . . 177.20(12) ?
O3 C3 C4 C5 . . . . 178.81(12) ?
C2 C3 C4 C5 . . . . -0.4(2) ?
C3 C4 C5 O4 . . . . -177.51(13) ?
C3 C4 C5 C6 . . . . 1.2(2) ?
O4 C5 C6 C7 . . . . 177.54(12) ?
C4 C5 C6 C7 . . . . -1.3(2) ?
C5 C6 C7 O5 . . . . -178.62(12) ?
C5 C6 C7 C2 . . . . 0.5(2) ?
C3 C2 C7 O5 . . . . 179.37(12) ?
C1 C2 C7 O5 . . . . 1.85(19) ?
C3 C2 C7 C6 . . . . 0.30(19) ?
C1 C2 C7 C6 . . . . -177.22(12) ?
C10 N1 C8 N5 . . . . 178.60(13) ?
C10 N1 C8 N2 . . . . -1.51(18) ?
N5 C8 N2 C9 . . . . 179.55(12) ?
N1 C8 N2 C9 . . . . -0.35(18) ?
C8 N2 C9 N6 . . . . -177.79(12) ?
C8 N2 C9 N3 . . . . 2.79(19) ?
N6 C9 N3 C10 . . . . 177.49(12) ?
N2 C9 N3 C10 . . . . -3.09(19) ?
C9 N3 C10 N4 . . . . -179.08(13) ?
C9 N3 C10 N1 . . . . 0.93(19) ?
C8 N1 C10 N3 . . . . 1.20(19) ?
C8 N1 C10 N4 . . . . -178.79(12) ?

loop_
_cod_related_entry_id
_cod_related_entry_database
_cod_related_entry_code
1 ChemSpider 30655867
